data_7015721
loop_
_publ_author_name
'Shin, Jong Won'
'Rowthu, Sankara Rao'
'Hyun, Min Young'
'Song, Young Joo'
'Kim, Cheal'
'Kim, Bong Gon'
'Min, Kil Sik'

_publ_section_title
;
 Monomeric, trimeric, and tetrameric transition metal complexes (Mn,
 Fe, Co) containing N,N-bis(2-pyridylmethyl)-2-aminoethanol/-ate:
 preparation, crystal structure, molecular magnetism and oxidation
 catalysis.
;
_journal_issue 21
_journal_name_full 'Dalton transactions (Cambridge, England : 2003)'
_journal_page_first 5762
_journal_page_last 5773
_journal_paper_doi 10.1039/c1dt10028a
_journal_volume 40
_journal_year 2011
_chemical_formula_sum 'C16 H17 Mn N5 O S2'
_chemical_formula_weight 414.41
_chemical_name_systematic
;
?
;
_space_group_IT_number 4
_symmetry_cell_setting monoclinic
_symmetry_space_group_name_Hall 'P 2yb'
_symmetry_space_group_name_H-M 'P 1 21 1'
_atom_sites_solution_hydrogens geom
_atom_sites_solution_primary direct
_atom_sites_solution_secondary difmap
_audit_creation_method SHELXL-97
_cell_angle_alpha 90.00
_cell_angle_beta 93.997(3)
_cell_angle_gamma 90.00
_cell_formula_units_Z 2
_cell_length_a 8.3632(12)
_cell_length_b 11.6074(17)
_cell_length_c 9.7721(14)
_cell_measurement_temperature 173(2)
_cell_volume 946.3(2)
_computing_structure_refinement 'SHELXL-97 (Sheldrick, 1997)'
_diffrn_ambient_temperature 173(2)
_diffrn_measured_fraction_theta_full 0.999
_diffrn_measured_fraction_theta_max 0.935
_diffrn_radiation_monochromator graphite
_diffrn_radiation_source 'fine-focus sealed tube'
_diffrn_radiation_type MoK\a
_diffrn_radiation_wavelength 0.71073
_diffrn_reflns_av_R_equivalents 0.0594
_diffrn_reflns_av_sigmaI/netI 0.0815
_diffrn_reflns_limit_h_max 9
_diffrn_reflns_limit_h_min -11
_diffrn_reflns_limit_k_max 15
_diffrn_reflns_limit_k_min -15
_diffrn_reflns_limit_l_max 7
_diffrn_reflns_limit_l_min -12
_diffrn_reflns_number 5965
_diffrn_reflns_theta_full 25.00
_diffrn_reflns_theta_max 28.28
_diffrn_reflns_theta_min 2.44
_exptl_absorpt_coefficient_mu 0.932
_exptl_absorpt_correction_type none
_exptl_crystal_density_diffrn 1.454
_exptl_crystal_density_method 'not measured'
_exptl_crystal_F_000 426
_exptl_crystal_size_max 0.30
_exptl_crystal_size_mid 0.20
_exptl_crystal_size_min 0.10
_refine_diff_density_max 0.657
_refine_diff_density_min -0.564
_refine_diff_density_rms 0.100
_refine_ls_abs_structure_details 'Flack (1983), 1616 Friedel pairs'
_refine_ls_abs_structure_Flack 0.05(3)
_refine_ls_extinction_method none
_refine_ls_goodness_of_fit_ref 1.083
_refine_ls_hydrogen_treatment constr
_refine_ls_matrix_type full
_refine_ls_number_parameters 226
_refine_ls_number_reflns 4078
_refine_ls_number_restraints 1
_refine_ls_restrained_S_all 1.083
_refine_ls_R_factor_all 0.0856
_refine_ls_R_factor_gt 0.0696
_refine_ls_shift/su_max 0.000
_refine_ls_shift/su_mean 0.000
_refine_ls_structure_factor_coef Fsqd
_refine_ls_weighting_details 'calc w=1/[\s^2^(Fo^2^)+(0.0449P)^2^+1.8783P] where P=(Fo^2^+2Fc^2^)/3'
_refine_ls_weighting_scheme calc
_refine_ls_wR_factor_gt 0.1315
_refine_ls_wR_factor_ref 0.1384
_reflns_number_gt 3412
_reflns_number_total 4078
_reflns_threshold_expression >2sigma(I)
_cod_data_source_file c1dt10028a.txt
_cod_data_source_block ks1
_cod_original_sg_symbol_H-M P21
_cod_database_code 7015721

loop_
_symmetry_equiv_pos_as_xyz
'x, y, z'
'-x, y+1/2, -z'

loop_
_atom_site_label
_atom_site_type_symbol
_atom_site_fract_x
_atom_site_fract_y
_atom_site_fract_z
_atom_site_U_iso_or_equiv
_atom_site_adp_type
_atom_site_occupancy
_atom_site_symmetry_multiplicity
_atom_site_calc_flag
_atom_site_refinement_flags
_atom_site_disorder_assembly
_atom_site_disorder_group
Mn1 Mn 0.21100(9) 0.55767(7) 0.06714(8) 0.01853(19) Uani 1 1 d . . .
N1 N 0.1544(6) 0.4956(4) -0.1508(5) 0.0259(11) Uani 1 1 d . . .
N2 N 0.2346(5) 0.7162(4) -0.0711(4) 0.0178(9) Uani 1 1 d . . .
N3 N 0.2697(6) 0.7059(4) 0.2135(5) 0.0225(11) Uani 1 1 d . . .
O1 O 0.4795(4) 0.5668(4) 0.0319(4) 0.0277(8) Uani 1 1 d . . .
H1A H 0.5356 0.5493 0.1035 0.033 Uiso 1 1 calc R . .
C1 C 0.1607(8) 0.3862(5) -0.1947(7) 0.0302(15) Uani 1 1 d . . .
H1 H 0.1857 0.3272 -0.1292 0.036 Uiso 1 1 calc R . .
C2 C 0.1323(8) 0.3557(6) -0.3308(7) 0.0361(16) Uani 1 1 d . . .
H2 H 0.1401 0.2777 -0.3589 0.043 Uiso 1 1 calc R . .
C3 C 0.0925(8) 0.4409(6) -0.4245(7) 0.0358(15) Uani 1 1 d . . .
H3 H 0.0704 0.4225 -0.5187 0.043 Uiso 1 1 calc R . .
C4 C 0.0849(7) 0.5543(7) -0.3798(5) 0.0327(12) Uani 1 1 d . . .
H4 H 0.0570 0.6144 -0.4429 0.039 Uiso 1 1 calc R . .
C5 C 0.1185(6) 0.5785(4) -0.2425(6) 0.0225(13) Uani 1 1 d . . .
C6 C 0.1130(7) 0.6999(5) -0.1861(6) 0.0255(13) Uani 1 1 d . . .
H6A H 0.1322 0.7556 -0.2598 0.031 Uiso 1 1 calc R . .
H6B H 0.0052 0.7151 -0.1543 0.031 Uiso 1 1 calc R . .
C7 C 0.2013(7) 0.8195(5) 0.0086(6) 0.0258(13) Uani 1 1 d . . .
H7A H 0.0842 0.8332 0.0027 0.031 Uiso 1 1 calc R . .
H7B H 0.2526 0.8867 -0.0327 0.031 Uiso 1 1 calc R . .
C8 C 0.2604(6) 0.8107(5) 0.1570(6) 0.0249(13) Uani 1 1 d . . .
C9 C 0.2942(8) 0.9091(5) 0.2339(7) 0.0339(15) Uani 1 1 d . . .
H9 H 0.2824 0.9831 0.1930 0.041 Uiso 1 1 calc R . .
C10 C 0.3452(9) 0.8981(7) 0.3703(9) 0.046(2) Uani 1 1 d . . .
H10 H 0.3761 0.9640 0.4233 0.056 Uiso 1 1 calc R . .
C11 C 0.3508(9) 0.7899(6) 0.4288(7) 0.0417(17) Uani 1 1 d . . .
H11 H 0.3780 0.7805 0.5242 0.050 Uiso 1 1 calc R . .
C12 C 0.3163(8) 0.6959(6) 0.3465(7) 0.0357(15) Uani 1 1 d . . .
H12 H 0.3261 0.6211 0.3856 0.043 Uiso 1 1 calc R . .
C13 C 0.3979(6) 0.7165(6) -0.1227(6) 0.0291(13) Uani 1 1 d . . .
H13A H 0.4225 0.7949 -0.1552 0.035 Uiso 1 1 calc R . .
H13B H 0.3998 0.6634 -0.2018 0.035 Uiso 1 1 calc R . .
C14 C 0.5254(7) 0.6806(5) -0.0142(7) 0.0269(13) Uani 1 1 d . . .
H14A H 0.6316 0.6776 -0.0530 0.032 Uiso 1 1 calc R . .
H14B H 0.5308 0.7358 0.0632 0.032 Uiso 1 1 calc R . .
N4 N 0.2543(7) 0.4071(4) 0.1827(6) 0.0291(13) Uani 1 1 d . . .
C15 C 0.2664(6) 0.3306(5) 0.2553(6) 0.0208(12) Uani 1 1 d . . .
S1 S 0.28148(19) 0.21919(14) 0.35834(17) 0.0286(4) Uani 1 1 d . . .
N5 N -0.0402(6) 0.5858(4) 0.1057(6) 0.0331(13) Uani 1 1 d . . .
C16 C -0.1352(6) 0.5651(6) 0.1846(5) 0.0262(12) Uani 1 1 d . . .
S2 S -0.2706(2) 0.53472(14) 0.29329(16) 0.0368(4) Uani 1 1 d . . .

loop_
_atom_site_aniso_label
_atom_site_aniso_U_11
_atom_site_aniso_U_22
_atom_site_aniso_U_33
_atom_site_aniso_U_23
_atom_site_aniso_U_13
_atom_site_aniso_U_12
Mn1 0.0163(4) 0.0137(3) 0.0256(4) 0.0030(4) 0.0017(3) 0.0001(4)
N1 0.021(3) 0.024(3) 0.032(3) 0.000(2) 0.002(2) 0.004(2)
N2 0.017(2) 0.018(2) 0.019(2) 0.002(2) 0.0016(17) 0.0009(19)
N3 0.019(2) 0.021(3) 0.028(3) 0.000(2) 0.001(2) -0.001(2)
O1 0.0234(19) 0.028(2) 0.031(2) 0.008(2) 0.0007(15) 0.005(2)
C1 0.032(4) 0.020(3) 0.038(4) 0.003(3) 0.004(3) 0.006(3)
C2 0.038(4) 0.028(3) 0.043(4) -0.007(3) 0.004(3) -0.002(3)
C3 0.043(4) 0.034(4) 0.031(3) -0.012(3) 0.001(3) 0.004(3)
C4 0.038(3) 0.033(3) 0.027(3) 0.008(4) 0.000(2) 0.010(4)
C5 0.015(3) 0.019(3) 0.033(3) -0.002(2) 0.001(2) 0.003(2)
C6 0.030(3) 0.024(3) 0.023(3) 0.004(2) 0.001(2) 0.003(3)
C7 0.027(3) 0.019(3) 0.031(3) -0.002(2) -0.005(3) 0.006(2)
C8 0.016(3) 0.027(3) 0.032(3) 0.000(3) 0.003(3) 0.003(2)
C9 0.049(4) 0.020(3) 0.033(4) -0.003(3) 0.001(3) -0.001(3)
C10 0.043(4) 0.045(5) 0.049(5) -0.019(4) -0.008(4) -0.011(4)
C11 0.058(5) 0.046(4) 0.020(3) -0.010(3) -0.006(3) -0.002(3)
C12 0.034(4) 0.036(4) 0.036(4) 0.006(3) -0.002(3) 0.004(3)
C13 0.022(3) 0.030(3) 0.036(3) 0.008(3) 0.006(2) -0.002(3)
C14 0.017(3) 0.022(3) 0.042(4) 0.003(3) 0.003(3) 0.000(2)
N4 0.033(3) 0.020(3) 0.034(3) 0.010(2) 0.002(2) 0.008(2)
C15 0.014(3) 0.024(3) 0.025(3) -0.004(3) 0.000(2) 0.002(2)
S1 0.0297(8) 0.0271(8) 0.0288(8) 0.0101(7) 0.0004(7) 0.0034(7)
N5 0.023(3) 0.023(3) 0.054(3) -0.009(2) 0.008(2) -0.0061(19)
C16 0.022(3) 0.022(3) 0.033(3) -0.015(3) -0.012(2) -0.003(3)
S2 0.0399(9) 0.0430(12) 0.0281(8) 0.0007(7) 0.0061(7) -0.0025(8)

loop_
_atom_type_symbol
_atom_type_description
_atom_type_scat_dispersion_real
_atom_type_scat_dispersion_imag
_atom_type_scat_source
C C 0.0033 0.0016 'International Tables Vol C Tables 4.2.6.8 and 6.1.1.4'
H H 0.0000 0.0000 'International Tables Vol C Tables 4.2.6.8 and 6.1.1.4'
N N 0.0061 0.0033 'International Tables Vol C Tables 4.2.6.8 and 6.1.1.4'
Mn Mn 0.3368 0.7283 'International Tables Vol C Tables 4.2.6.8 and 6.1.1.4'
S S 0.1246 0.1234 'International Tables Vol C Tables 4.2.6.8 and 6.1.1.4'
O O 0.0106 0.0060 'International Tables Vol C Tables 4.2.6.8 and 6.1.1.4'

loop_
_geom_angle_atom_site_label_1
_geom_angle_atom_site_label_2
_geom_angle_atom_site_label_3
_geom_angle
_geom_angle_site_symmetry_1
_geom_angle_site_symmetry_3
_geom_angle_publ_flag
N4 Mn1 N5 99.4(2) . . ?
N4 Mn1 N1 105.0(2) . . ?
N5 Mn1 N1 93.96(19) . . ?
N4 Mn1 N3 105.69(18) . . ?
N5 Mn1 N3 86.92(18) . . ?
N1 Mn1 N3 148.76(18) . . ?
N4 Mn1 O1 89.2(2) . . ?
N5 Mn1 O1 168.69(17) . . ?
N1 Mn1 O1 90.92(16) . . ?
N3 Mn1 O1 83.63(17) . . ?
N4 Mn1 N2 164.59(19) . . ?
N5 Mn1 N2 96.01(17) . . ?
N1 Mn1 N2 73.91(17) . . ?
N3 Mn1 N2 74.94(17) . . ?
O1 Mn1 N2 75.54(15) . . ?
C5 N1 C1 118.6(5) . . ?
C5 N1 Mn1 115.1(4) . . ?
C1 N1 Mn1 126.2(4) . . ?
C7 N2 C6 111.3(4) . . ?
C7 N2 C13 113.0(5) . . ?
C6 N2 C13 110.1(4) . . ?
C7 N2 Mn1 108.3(3) . . ?
C6 N2 Mn1 105.2(3) . . ?
C13 N2 Mn1 108.6(3) . . ?
C12 N3 C8 119.1(5) . . ?
C12 N3 Mn1 125.7(4) . . ?
C8 N3 Mn1 115.2(4) . . ?
C14 O1 Mn1 111.7(3) . . ?
C14 O1 H1A 109.5 . . ?
Mn1 O1 H1A 111.0 . . ?
N1 C1 C2 122.8(6) . . ?
N1 C1 H1 118.6 . . ?
C2 C1 H1 118.6 . . ?
C3 C2 C1 118.4(6) . . ?
C3 C2 H2 120.8 . . ?
C1 C2 H2 120.8 . . ?
C2 C3 C4 119.1(6) . . ?
C2 C3 H3 120.4 . . ?
C4 C3 H3 120.4 . . ?
C5 C4 C3 119.2(6) . . ?
C5 C4 H4 120.4 . . ?
C3 C4 H4 120.4 . . ?
N1 C5 C4 121.8(6) . . ?
N1 C5 C6 115.9(5) . . ?
C4 C5 C6 122.3(6) . . ?
N2 C6 C5 111.1(5) . . ?
N2 C6 H6A 109.4 . . ?
C5 C6 H6A 109.4 . . ?
N2 C6 H6B 109.4 . . ?
C5 C6 H6B 109.4 . . ?
H6A C6 H6B 108.0 . . ?
N2 C7 C8 113.3(5) . . ?
N2 C7 H7A 108.9 . . ?
C8 C7 H7A 108.9 . . ?
N2 C7 H7B 108.9 . . ?
C8 C7 H7B 108.9 . . ?
H7A C7 H7B 107.7 . . ?
N3 C8 C9 121.5(6) . . ?
N3 C8 C7 117.8(5) . . ?
C9 C8 C7 120.6(5) . . ?
C10 C9 C8 119.1(6) . . ?
C10 C9 H9 120.5 . . ?
C8 C9 H9 120.5 . . ?
C9 C10 C11 119.0(7) . . ?
C9 C10 H10 120.5 . . ?
C11 C10 H10 120.5 . . ?
C12 C11 C10 118.7(6) . . ?
C12 C11 H11 120.6 . . ?
C10 C11 H11 120.6 . . ?
N3 C12 C11 122.4(6) . . ?
N3 C12 H12 118.8 . . ?
C11 C12 H12 118.8 . . ?
N2 C13 C14 112.5(5) . . ?
N2 C13 H13A 109.1 . . ?
C14 C13 H13A 109.1 . . ?
N2 C13 H13B 109.1 . . ?
C14 C13 H13B 109.1 . . ?
H13A C13 H13B 107.8 . . ?
O1 C14 C13 106.3(4) . . ?
O1 C14 H14A 110.5 . . ?
C13 C14 H14A 110.5 . . ?
O1 C14 H14B 110.5 . . ?
C13 C14 H14B 110.5 . . ?
H14A C14 H14B 108.7 . . ?
C15 N4 Mn1 172.3(5) . . ?
N4 C15 S1 179.0(6) . . ?
C16 N5 Mn1 142.0(5) . . ?
N5 C16 S2 179.0(5) . . ?

loop_
_geom_bond_atom_site_label_1
_geom_bond_atom_site_label_2
_geom_bond_distance
_geom_bond_site_symmetry_2
_geom_bond_publ_flag
Mn1 N4 2.099(5) . ?
Mn1 N5 2.184(5) . ?
Mn1 N1 2.267(5) . ?
Mn1 N3 2.269(5) . ?
Mn1 O1 2.298(4) . ?
Mn1 N2 2.300(4) . ?
N1 C5 1.334(7) . ?
N1 C1 1.343(8) . ?
N2 C7 1.467(7) . ?
N2 C6 1.474(7) . ?
N2 C13 1.488(7) . ?
N3 C12 1.335(8) . ?
N3 C8 1.336(7) . ?
O1 C14 1.456(7) . ?
O1 H1A 0.8400 . ?
C1 C2 1.381(10) . ?
C1 H1 0.9500 . ?
C2 C3 1.372(9) . ?
C2 H2 0.9500 . ?
C3 C4 1.390(10) . ?
C3 H3 0.9500 . ?
C4 C5 1.380(8) . ?
C4 H4 0.9500 . ?
C5 C6 1.515(8) . ?
C6 H6A 0.9900 . ?
C6 H6B 0.9900 . ?
C7 C8 1.503(8) . ?
C7 H7A 0.9900 . ?
C7 H7B 0.9900 . ?
C8 C9 1.385(8) . ?
C9 C10 1.377(10) . ?
C9 H9 0.9500 . ?
C10 C11 1.379(11) . ?
C10 H10 0.9500 . ?
C11 C12 1.374(9) . ?
C11 H11 0.9500 . ?
C12 H12 0.9500 . ?
C13 C14 1.509(8) . ?
C13 H13A 0.9900 . ?
C13 H13B 0.9900 . ?
C14 H14A 0.9900 . ?
C14 H14B 0.9900 . ?
N4 C15 1.136(8) . ?
C15 S1 1.639(6) . ?
N5 C16 1.170(7) . ?
C16 S2 1.644(6) . ?

loop_
_geom_torsion_atom_site_label_1
_geom_torsion_atom_site_label_2
_geom_torsion_atom_site_label_3
_geom_torsion_atom_site_label_4
_geom_torsion
_geom_torsion_site_symmetry_1
_geom_torsion_site_symmetry_2
_geom_torsion_site_symmetry_3
_geom_torsion_site_symmetry_4
_geom_torsion_publ_flag
N4 Mn1 N1 C5 178.4(4) . . . . ?
N5 Mn1 N1 C5 77.5(4) . . . . ?
N3 Mn1 N1 C5 -13.1(6) . . . . ?
O1 Mn1 N1 C5 -92.3(4) . . . . ?
N2 Mn1 N1 C5 -17.6(4) . . . . ?
N4 Mn1 N1 C1 -4.6(5) . . . . ?
N5 Mn1 N1 C1 -105.5(5) . . . . ?
N3 Mn1 N1 C1 163.9(4) . . . . ?
O1 Mn1 N1 C1 84.7(5) . . . . ?
N2 Mn1 N1 C1 159.4(5) . . . . ?
N4 Mn1 N2 C7 -119.3(8) . . . . ?
N5 Mn1 N2 C7 60.4(4) . . . . ?
N1 Mn1 N2 C7 152.8(4) . . . . ?
N3 Mn1 N2 C7 -24.8(3) . . . . ?
O1 Mn1 N2 C7 -112.0(4) . . . . ?
N4 Mn1 N2 C6 121.6(7) . . . . ?
N5 Mn1 N2 C6 -58.8(4) . . . . ?
N1 Mn1 N2 C6 33.6(3) . . . . ?
N3 Mn1 N2 C6 -144.0(3) . . . . ?
O1 Mn1 N2 C6 128.9(4) . . . . ?
N4 Mn1 N2 C13 3.8(9) . . . . ?
N5 Mn1 N2 C13 -176.6(4) . . . . ?
N1 Mn1 N2 C13 -84.2(4) . . . . ?
N3 Mn1 N2 C13 98.2(4) . . . . ?
O1 Mn1 N2 C13 11.1(3) . . . . ?
N4 Mn1 N3 C12 -2.1(5) . . . . ?
N5 Mn1 N3 C12 96.8(5) . . . . ?
N1 Mn1 N3 C12 -170.6(5) . . . . ?
O1 Mn1 N3 C12 -89.4(5) . . . . ?
N2 Mn1 N3 C12 -166.1(5) . . . . ?
N4 Mn1 N3 C8 175.6(4) . . . . ?
N5 Mn1 N3 C8 -85.5(4) . . . . ?
N1 Mn1 N3 C8 7.1(6) . . . . ?
O1 Mn1 N3 C8 88.3(4) . . . . ?
N2 Mn1 N3 C8 11.6(4) . . . . ?
N4 Mn1 O1 C14 -163.0(4) . . . . ?
N5 Mn1 O1 C14 -23.5(11) . . . . ?
N1 Mn1 O1 C14 92.1(4) . . . . ?
N3 Mn1 O1 C14 -57.1(4) . . . . ?
N2 Mn1 O1 C14 19.0(3) . . . . ?
C5 N1 C1 C2 0.3(9) . . . . ?
Mn1 N1 C1 C2 -176.6(5) . . . . ?
N1 C1 C2 C3 -1.5(10) . . . . ?
C1 C2 C3 C4 1.1(10) . . . . ?
C2 C3 C4 C5 0.4(9) . . . . ?
C1 N1 C5 C4 1.3(8) . . . . ?
Mn1 N1 C5 C4 178.5(4) . . . . ?
C1 N1 C5 C6 179.8(5) . . . . ?
Mn1 N1 C5 C6 -2.9(6) . . . . ?
C3 C4 C5 N1 -1.6(8) . . . . ?
C3 C4 C5 C6 179.9(6) . . . . ?
C7 N2 C6 C5 -163.7(5) . . . . ?
C13 N2 C6 C5 70.2(6) . . . . ?
Mn1 N2 C6 C5 -46.6(5) . . . . ?
N1 C5 C6 N2 35.0(7) . . . . ?
C4 C5 C6 N2 -146.5(5) . . . . ?
C6 N2 C7 C8 150.7(5) . . . . ?
C13 N2 C7 C8 -84.9(6) . . . . ?
Mn1 N2 C7 C8 35.5(6) . . . . ?
C12 N3 C8 C9 -1.6(9) . . . . ?
Mn1 N3 C8 C9 -179.5(5) . . . . ?
C12 N3 C8 C7 -177.7(5) . . . . ?
Mn1 N3 C8 C7 4.5(6) . . . . ?
N2 C7 C8 N3 -28.1(7) . . . . ?
N2 C7 C8 C9 155.8(5) . . . . ?
N3 C8 C9 C10 2.8(10) . . . . ?
C7 C8 C9 C10 178.8(6) . . . . ?
C8 C9 C10 C11 -4.3(11) . . . . ?
C9 C10 C11 C12 4.6(12) . . . . ?
C8 N3 C12 C11 2.0(10) . . . . ?
Mn1 N3 C12 C11 179.6(5) . . . . ?
C10 C11 C12 N3 -3.5(11) . . . . ?
C7 N2 C13 C14 80.2(6) . . . . ?
C6 N2 C13 C14 -154.7(5) . . . . ?
Mn1 N2 C13 C14 -40.0(6) . . . . ?
Mn1 O1 C14 C13 -44.6(5) . . . . ?
N2 C13 C14 O1 57.1(6) . . . . ?
N4 Mn1 N5 C16 23.8(8) . . . . ?
N1 Mn1 N5 C16 129.7(7) . . . . ?
N3 Mn1 N5 C16 -81.6(7) . . . . ?
O1 Mn1 N5 C16 -114.9(10) . . . . ?
N2 Mn1 N5 C16 -156.0(7) . . . . ?
